data_7124190
loop_
_publ_author_name
'Kiernicki, John J.'
'Norwine, Emily E.'
'Zeller, Matthias'
'Szymczak, Nathaniel K.'

_publ_section_title
;
 Tetrahedral iron featuring an appended Lewis acid: distinct pathways for
 the reduction of hydroxylamine and hydrazine
;
_journal_name_full 'Chemical Communications'
_journal_paper_doi 10.1039/C9CC05720J
_journal_year 2019
_chemical_formula_sum 'C24 H40 B Br2 Fe N5'
_chemical_formula_weight 625.09
_space_group_crystal_system monoclinic
_space_group_IT_number 15
_space_group_name_Hall '-C 2yc'
_space_group_name_H-M_alt 'C 1 2/c 1'
_symmetry_space_group_name_Hall '-C 2yc'
_symmetry_space_group_name_H-M 'C 1 2/c 1'
_atom_sites_solution_hydrogens mixed
_atom_sites_solution_primary direct
_atom_sites_solution_secondary difmap
_audit_creation_method SHELXL-2018/3
_audit_update_record
;
2019-07-17 deposited with the CCDC.    2019-08-29 downloaded from the CCDC.
;
_cell_angle_alpha 90
_cell_angle_beta 95.8345(9)
_cell_angle_gamma 90
_cell_formula_units_Z 8
_cell_length_a 33.5193(8)
_cell_length_b 12.4500(3)
_cell_length_c 13.6964(3)
_cell_measurement_reflns_used 9792
_cell_measurement_temperature 150(2)
_cell_measurement_theta_max 80.5095
_cell_measurement_theta_min 2.6502
_cell_volume 5686.1(2)
_computing_cell_refinement 'SAINT V8.38A (Bruker, 2016)'
_computing_data_collection 'Apex3 v2017.3-0 (Bruker, 2017)'
_computing_data_reduction 'SAINT V8.38A (Bruker, 2016)'
_computing_structure_refinement
;  
SHELXL-2018/3 (Sheldrick, 2015, 2018), 
SHELXLE Rev937 (H\"ubschle et al., 2011)
;
_computing_structure_solution 'SHELXS-97 (Sheldrick, 2008)'
_diffrn_ambient_temperature 150(2)
_diffrn_measured_fraction_theta_full 1.000
_diffrn_measured_fraction_theta_max 0.979
_diffrn_measurement_device_type 'Bruker AXS D8 Quest CMOS diffractometer'
_diffrn_measurement_method 'omega and phi scans'
_diffrn_radiation_monochromator 'laterally graded multilayer (Goebel) mirror'
_diffrn_radiation_type CuK\a
_diffrn_radiation_wavelength 1.54178
_diffrn_reflns_av_R_equivalents 0.0533
_diffrn_reflns_av_unetI/netI 0.0323
_diffrn_reflns_Laue_measured_fraction_full 1.000
_diffrn_reflns_Laue_measured_fraction_max 0.979
_diffrn_reflns_limit_h_max 41
_diffrn_reflns_limit_h_min -42
_diffrn_reflns_limit_k_max 15
_diffrn_reflns_limit_k_min -15
_diffrn_reflns_limit_l_max 17
_diffrn_reflns_limit_l_min -14
_diffrn_reflns_number 37322
_diffrn_reflns_point_group_measured_fraction_full 1.000
_diffrn_reflns_point_group_measured_fraction_max 0.979
_diffrn_reflns_theta_full 67.679
_diffrn_reflns_theta_max 80.537
_diffrn_reflns_theta_min 2.650
_diffrn_source 'I-mu-S microsource X-ray tube'
_exptl_absorpt_coefficient_mu 7.695
_exptl_absorpt_correction_T_max 0.7543
_exptl_absorpt_correction_T_min 0.5374
_exptl_absorpt_correction_type multi-scan
_exptl_absorpt_process_details
;
 SADABS 2016/2: Krause, L., Herbst-Irmer, R., Sheldrick G.M. & Stalke D.,
 J. Appl. Cryst. 48 (2015) 3-10
;
_exptl_crystal_colour colourless
_exptl_crystal_density_diffrn 1.460
_exptl_crystal_description needle
_exptl_crystal_F_000 2560
_exptl_crystal_recrystallization_method 'Re-crystallisation from solvent'
_exptl_crystal_size_max 0.440
_exptl_crystal_size_mid 0.050
_exptl_crystal_size_min 0.040
_refine_diff_density_max 0.565
_refine_diff_density_min -0.352
_refine_diff_density_rms 0.058
_refine_ls_extinction_method none
_refine_ls_goodness_of_fit_ref 1.027
_refine_ls_hydrogen_treatment mixed
_refine_ls_matrix_type full
_refine_ls_number_parameters 308
_refine_ls_number_reflns 6111
_refine_ls_number_restraints 2
_refine_ls_restrained_S_all 1.027
_refine_ls_R_factor_all 0.0280
_refine_ls_R_factor_gt 0.0257
_refine_ls_shift/su_max 0.005
_refine_ls_shift/su_mean 0.000
_refine_ls_structure_factor_coef Fsqd
_refine_ls_weighting_details 'w=1/[\s^2^(Fo^2^)+(0.0361P)^2^+3.3750P] where P=(Fo^2^+2Fc^2^)/3'
_refine_ls_weighting_scheme calc
_refine_ls_wR_factor_gt 0.0679
_refine_ls_wR_factor_ref 0.0694
_reflns_Friedel_coverage 0.000
_reflns_number_gt 5668
_reflns_number_total 6111
_reflns_threshold_expression 'I > 2\s(I)'
_cod_data_source_file c9cc05720j2.cif
_cod_data_source_block EN151_2_0m
_cod_database_code 7124190
_shelx_shelxl_version_number 2018/3
_shelx_space_group_comment
;
The symmetry employed for this shelxl refinement is uniquely defined
by the following loop, which should always be used as a source of
symmetry information in preference to the above space-group names.
They are only intended as comments.
;
_shelx_estimated_absorpt_t_min 0.133
_shelx_estimated_absorpt_t_max 0.748

loop_
_space_group_symop_operation_xyz
'x, y, z'
'-x, y, -z+1/2'
'x+1/2, y+1/2, z'
'-x+1/2, y+1/2, -z+1/2'
'-x, -y, -z'
'x, -y, z-1/2'
'-x+1/2, -y+1/2, -z'
'x+1/2, -y+1/2, z-1/2'

loop_
_atom_site_label
_atom_site_type_symbol
_atom_site_fract_x
_atom_site_fract_y
_atom_site_fract_z
_atom_site_U_iso_or_equiv
_atom_site_adp_type
_atom_site_occupancy
_atom_site_site_symmetry_order
_atom_site_calc_flag
_atom_site_refinement_flags_posn
_atom_site_refinement_flags_adp
Br1 Br 0.33256(2) 0.64052(2) 0.63550(2) 0.03787(7) Uani 1 1 d . .
Br2 Br 0.27627(2) 0.39776(2) 0.77358(2) 0.02773(6) Uani 1 1 d . .
Fe1 Fe 0.29613(2) 0.47620(2) 0.62530(2) 0.02280(7) Uani 1 1 d . .
N1 N 0.24834(4) 0.47050(11) 0.51151(11) 0.0226(3) Uani 1 1 d . .
N2 N 0.31706(4) 0.36540(11) 0.53082(10) 0.0213(3) Uani 1 1 d . .
N3 N 0.35136(4) 0.31186(11) 0.52044(10) 0.0213(3) Uani 1 1 d . .
N4 N 0.37489(5) 0.37692(12) 0.90714(11) 0.0252(3) Uani 1 1 d . .
H4A H 0.354748 0.343161 0.869429 0.030 Uiso 1 1 calc R U
H4B H 0.372401 0.359891 0.970846 0.030 Uiso 1 1 calc R U
N5 N 0.36975(6) 0.49223(13) 0.89497(13) 0.0331(4) Uani 1 1 d D .
H5A H 0.3846(7) 0.507(2) 0.8461(16) 0.040 Uiso 1 1 d D U
H5B H 0.3435(5) 0.504(2) 0.8751(19) 0.040 Uiso 1 1 d D U
C1 C 0.21315(7) 0.62184(18) 0.57561(17) 0.0397(5) Uani 1 1 d . .
H1A H 0.217517 0.591871 0.641997 0.060 Uiso 1 1 calc R U
H1B H 0.186550 0.655149 0.566031 0.060 Uiso 1 1 calc R U
H1C H 0.233696 0.676054 0.566998 0.060 Uiso 1 1 calc R U
C2 C 0.21572(6) 0.53388(14) 0.50195(14) 0.0271(4) Uani 1 1 d . .
C3 C 0.18564(6) 0.51846(15) 0.42547(15) 0.0299(4) Uani 1 1 d . .
H3 H 0.163165 0.565319 0.418025 0.036 Uiso 1 1 calc R U
C4 C 0.18859(5) 0.43456(15) 0.36029(14) 0.0287(4) Uani 1 1 d . .
H4 H 0.167668 0.421664 0.309484 0.034 Uiso 1 1 calc R U
C5 C 0.22225(5) 0.36963(14) 0.36973(13) 0.0243(3) Uani 1 1 d . .
H5 H 0.224865 0.311533 0.325865 0.029 Uiso 1 1 calc R U
C6 C 0.25206(5) 0.39145(13) 0.44478(13) 0.0215(3) Uani 1 1 d . .
C7 C 0.29082(5) 0.33580(13) 0.45542(12) 0.0209(3) Uani 1 1 d . .
C8 C 0.30834(5) 0.26240(13) 0.39635(12) 0.0224(3) Uani 1 1 d . .
H8 H 0.296132 0.228374 0.338810 0.027 Uiso 1 1 calc R U
C9 C 0.34752(5) 0.24911(13) 0.43905(12) 0.0215(3) Uani 1 1 d . .
C10 C 0.38105(5) 0.18291(14) 0.40215(13) 0.0259(3) Uani 1 1 d . .
C11 C 0.36277(7) 0.11160(17) 0.31749(17) 0.0378(5) Uani 1 1 d . .
H11A H 0.342367 0.064605 0.341149 0.057 Uiso 1 1 calc R U
H11B H 0.383903 0.067737 0.293016 0.057 Uiso 1 1 calc R U
H11C H 0.350403 0.157016 0.264323 0.057 Uiso 1 1 calc R U
C12 C 0.41233(6) 0.25654(16) 0.36197(14) 0.0307(4) Uani 1 1 d . .
H12A H 0.423554 0.305112 0.413996 0.046 Uiso 1 1 calc R U
H12B H 0.399531 0.298720 0.307035 0.046 Uiso 1 1 calc R U
H12C H 0.433862 0.212762 0.339259 0.046 Uiso 1 1 calc R U
C13 C 0.40108(6) 0.10891(16) 0.48235(16) 0.0334(4) Uani 1 1 d . .
H13A H 0.380887 0.061129 0.505891 0.050 Uiso 1 1 calc R U
H13B H 0.413299 0.152462 0.537038 0.050 Uiso 1 1 calc R U
H13C H 0.421841 0.065906 0.455321 0.050 Uiso 1 1 calc R U
C14 C 0.38651(5) 0.34233(14) 0.58784(13) 0.0238(3) Uani 1 1 d . .
H14A H 0.388843 0.421600 0.588659 0.029 Uiso 1 1 calc R U
H14B H 0.410895 0.313094 0.562406 0.029 Uiso 1 1 calc R U
C15 C 0.38494(5) 0.30298(14) 0.69216(12) 0.0247(3) Uani 1 1 d . .
H15A H 0.387888 0.223869 0.694086 0.030 Uiso 1 1 calc R U
H15B H 0.358591 0.321262 0.714446 0.030 Uiso 1 1 calc R U
C16 C 0.41839(5) 0.35426(14) 0.76128(13) 0.0243(3) Uani 1 1 d . .
H16A H 0.417085 0.433025 0.751532 0.029 Uiso 1 1 calc R U
H16B H 0.444430 0.329664 0.741210 0.029 Uiso 1 1 calc R U
C17 C 0.42023(6) 0.20416(14) 0.90950(14) 0.0273(4) Uani 1 1 d . .
H17 H 0.397169 0.165655 0.872895 0.033 Uiso 1 1 calc R U
C18 C 0.45956(6) 0.15900(16) 0.87636(15) 0.0329(4) Uani 1 1 d . .
H18A H 0.462507 0.083450 0.898475 0.040 Uiso 1 1 calc R U
H18B H 0.457380 0.158914 0.803736 0.040 Uiso 1 1 calc R U
C19 C 0.49773(6) 0.22100(18) 0.91482(16) 0.0367(4) Uani 1 1 d . .
H19A H 0.506005 0.197056 0.982790 0.044 Uiso 1 1 calc R U
H19B H 0.519422 0.200985 0.874342 0.044 Uiso 1 1 calc R U
C20 C 0.49409(6) 0.34408(17) 0.91490(15) 0.0322(4) Uani 1 1 d . .
H20A H 0.497596 0.370588 0.848157 0.039 Uiso 1 1 calc R U
H20B H 0.516384 0.373532 0.959973 0.039 Uiso 1 1 calc R U
C21 C 0.45440(6) 0.38918(15) 0.94525(13) 0.0266(4) Uani 1 1 d . .
H21 H 0.453334 0.467660 0.929660 0.032 Uiso 1 1 calc R U
C22 C 0.45007(6) 0.37566(16) 1.05500(14) 0.0314(4) Uani 1 1 d . .
H22A H 0.426003 0.415594 1.070787 0.038 Uiso 1 1 calc R U
H22B H 0.473651 0.408594 1.092975 0.038 Uiso 1 1 calc R U
C23 C 0.44642(7) 0.25885(17) 1.08850(14) 0.0359(4) Uani 1 1 d . .
H23A H 0.437244 0.258575 1.154963 0.043 Uiso 1 1 calc R U
H23B H 0.473328 0.225329 1.093385 0.043 Uiso 1 1 calc R U
C24 C 0.41747(6) 0.18987(15) 1.02040(15) 0.0335(4) Uani 1 1 d . .
H24A H 0.389710 0.206639 1.034110 0.040 Uiso 1 1 calc R U
H24B H 0.422481 0.113385 1.037203 0.040 Uiso 1 1 calc R U
B1 B 0.41806(6) 0.33022(16) 0.87797(15) 0.0235(4) Uani 1 1 d . .

loop_
_atom_site_aniso_label
_atom_site_aniso_U_11
_atom_site_aniso_U_22
_atom_site_aniso_U_33
_atom_site_aniso_U_23
_atom_site_aniso_U_13
_atom_site_aniso_U_12
Br1 0.04745(13) 0.03602(12) 0.03270(12) -0.01033(8) 0.01657(9) -0.01541(9)
Br2 0.03163(10) 0.03149(10) 0.02171(10) -0.00179(7) 0.01066(7) 0.00040(7)
Fe1 0.02551(14) 0.02560(14) 0.01819(14) -0.00317(10) 0.00661(10) -0.00128(10)
N1 0.0252(7) 0.0246(7) 0.0190(7) 0.0014(5) 0.0072(5) -0.0008(5)
N2 0.0218(7) 0.0253(7) 0.0175(7) -0.0014(5) 0.0058(5) 0.0003(5)
N3 0.0212(6) 0.0258(7) 0.0174(7) -0.0001(5) 0.0052(5) 0.0000(5)
N4 0.0286(7) 0.0281(7) 0.0202(7) -0.0031(6) 0.0084(6) -0.0006(6)
N5 0.0371(9) 0.0288(8) 0.0344(9) -0.0045(7) 0.0078(7) 0.0042(7)
C1 0.0398(11) 0.0398(11) 0.0404(12) -0.0088(9) 0.0077(9) 0.0110(8)
C2 0.0282(9) 0.0283(8) 0.0261(9) 0.0022(7) 0.0096(7) 0.0019(7)
C3 0.0241(8) 0.0328(9) 0.0337(10) 0.0057(7) 0.0063(7) 0.0046(7)
C4 0.0245(8) 0.0338(9) 0.0279(9) 0.0053(7) 0.0028(7) -0.0027(7)
C5 0.0250(8) 0.0247(8) 0.0236(9) 0.0022(7) 0.0050(7) -0.0028(6)
C6 0.0249(8) 0.0211(7) 0.0196(8) 0.0022(6) 0.0077(6) -0.0016(6)
C7 0.0234(8) 0.0227(7) 0.0172(8) 0.0025(6) 0.0046(6) -0.0026(6)
C8 0.0258(8) 0.0242(8) 0.0176(8) -0.0017(6) 0.0043(6) -0.0010(6)
C9 0.0259(8) 0.0221(7) 0.0174(8) 0.0003(6) 0.0062(6) -0.0004(6)
C10 0.0271(8) 0.0272(8) 0.0241(9) -0.0022(7) 0.0065(7) 0.0033(6)
C11 0.0390(11) 0.0360(10) 0.0389(12) -0.0149(9) 0.0068(9) 0.0060(8)
C12 0.0332(9) 0.0368(10) 0.0242(9) 0.0013(7) 0.0130(7) 0.0033(7)
C13 0.0311(9) 0.0333(9) 0.0372(11) 0.0068(8) 0.0099(8) 0.0075(7)
C14 0.0214(8) 0.0305(8) 0.0198(8) -0.0019(7) 0.0029(6) -0.0024(6)
C15 0.0239(8) 0.0310(8) 0.0194(8) -0.0005(7) 0.0037(6) -0.0015(6)
C16 0.0229(8) 0.0312(8) 0.0195(9) -0.0032(6) 0.0061(6) -0.0021(6)
C17 0.0301(9) 0.0271(8) 0.0258(9) -0.0029(7) 0.0083(7) -0.0023(7)
C18 0.0376(10) 0.0314(9) 0.0312(10) -0.0027(8) 0.0105(8) 0.0054(8)
C19 0.0301(9) 0.0483(11) 0.0328(11) -0.0007(9) 0.0083(8) 0.0076(8)
C20 0.0242(8) 0.0450(11) 0.0278(10) -0.0015(8) 0.0042(7) -0.0052(7)
C21 0.0290(9) 0.0283(8) 0.0226(9) -0.0016(7) 0.0033(7) -0.0035(6)
C22 0.0353(10) 0.0362(10) 0.0227(9) -0.0065(7) 0.0040(7) -0.0026(8)
C23 0.0462(11) 0.0409(11) 0.0215(9) 0.0018(8) 0.0083(8) 0.0022(9)
C24 0.0436(11) 0.0281(9) 0.0312(10) 0.0036(7) 0.0145(8) 0.0000(8)
B1 0.0239(9) 0.0267(9) 0.0208(9) -0.0031(7) 0.0065(7) -0.0021(7)

loop_
_atom_type_symbol
_atom_type_description
_atom_type_scat_dispersion_real
_atom_type_scat_dispersion_imag
_atom_type_scat_source
C C 0.0181 0.0091 'International Tables Vol C Tables 4.2.6.8 and 6.1.1.4'
H H 0.0000 0.0000 'International Tables Vol C Tables 4.2.6.8 and 6.1.1.4'
B B 0.0090 0.0039 'International Tables Vol C Tables 4.2.6.8 and 6.1.1.4'
Br Br -0.6763 1.2805 'International Tables Vol C Tables 4.2.6.8 and 6.1.1.4'
Fe Fe -1.1336 3.1974 'International Tables Vol C Tables 4.2.6.8 and 6.1.1.4'
N N 0.0311 0.0180 'International Tables Vol C Tables 4.2.6.8 and 6.1.1.4'

loop_
_geom_angle_atom_site_label_1
_geom_angle_atom_site_label_2
_geom_angle_atom_site_label_3
_geom_angle
N2 Fe1 N1 78.24(6)
N2 Fe1 Br1 113.99(4)
N1 Fe1 Br1 114.64(4)
N2 Fe1 Br2 113.50(4)
N1 Fe1 Br2 110.71(4)
Br1 Fe1 Br2 118.916(13)
C2 N1 C6 119.31(15)
C2 N1 Fe1 126.77(12)
C6 N1 Fe1 113.90(11)
C7 N2 N3 106.44(13)
C7 N2 Fe1 115.43(11)
N3 N2 Fe1 138.12(11)
N2 N3 C9 111.13(13)
N2 N3 C14 116.31(13)
C9 N3 C14 131.87(14)
N5 N4 B1 114.70(14)
N5 N4 H4A 108.6
B1 N4 H4A 108.6
N5 N4 H4B 108.6
B1 N4 H4B 108.6
H4A N4 H4B 107.6
N4 N5 H5A 102.9(17)
N4 N5 H5B 107.0(17)
H5A N5 H5B 110(2)
C2 C1 H1A 109.5
C2 C1 H1B 109.5
H1A C1 H1B 109.5
C2 C1 H1C 109.5
H1A C1 H1C 109.5
H1B C1 H1C 109.5
N1 C2 C3 120.83(17)
N1 C2 C1 117.76(17)
C3 C2 C1 121.40(17)
C4 C3 C2 119.72(17)
C4 C3 H3 120.1
C2 C3 H3 120.1
C5 C4 C3 119.46(17)
C5 C4 H4 120.3
C3 C4 H4 120.3
C4 C5 C6 118.34(17)
C4 C5 H5 120.8
C6 C5 H5 120.8
N1 C6 C5 122.20(16)
N1 C6 C7 114.63(15)
C5 C6 C7 123.08(16)
N2 C7 C8 110.28(15)
N2 C7 C6 116.92(15)
C8 C7 C6 132.50(16)
C7 C8 C9 105.68(15)
C7 C8 H8 127.2
C9 C8 H8 127.2
N3 C9 C8 106.47(14)
N3 C9 C10 124.99(15)
C8 C9 C10 128.48(15)
C9 C10 C13 111.82(15)
C9 C10 C12 110.49(14)
C13 C10 C12 110.47(15)
C9 C10 C11 108.19(15)
C13 C10 C11 107.76(16)
C12 C10 C11 107.97(16)
C10 C11 H11A 109.5
C10 C11 H11B 109.5
H11A C11 H11B 109.5
C10 C11 H11C 109.5
H11A C11 H11C 109.5
H11B C11 H11C 109.5
C10 C12 H12A 109.5
C10 C12 H12B 109.5
H12A C12 H12B 109.5
C10 C12 H12C 109.5
H12A C12 H12C 109.5
H12B C12 H12C 109.5
C10 C13 H13A 109.5
C10 C13 H13B 109.5
H13A C13 H13B 109.5
C10 C13 H13C 109.5
H13A C13 H13C 109.5
H13B C13 H13C 109.5
N3 C14 C15 113.95(14)
N3 C14 H14A 108.8
C15 C14 H14A 108.8
N3 C14 H14B 108.8
C15 C14 H14B 108.8
H14A C14 H14B 107.7
C14 C15 C16 110.77(14)
C14 C15 H15A 109.5
C16 C15 H15A 109.5
C14 C15 H15B 109.5
C16 C15 H15B 109.5
H15A C15 H15B 108.1
C15 C16 B1 116.93(14)
C15 C16 H16A 108.1
B1 C16 H16A 108.1
C15 C16 H16B 108.1
B1 C16 H16B 108.1
H16A C16 H16B 107.3
C24 C17 C18 112.73(16)
C24 C17 B1 111.54(15)
C18 C17 B1 106.86(15)
C24 C17 H17 108.5
C18 C17 H17 108.5
B1 C17 H17 108.5
C19 C18 C17 114.93(16)
C19 C18 H18A 108.5
C17 C18 H18A 108.5
C19 C18 H18B 108.5
C17 C18 H18B 108.5
H18A C18 H18B 107.5
C20 C19 C18 115.89(16)
C20 C19 H19A 108.3
C18 C19 H19A 108.3
C20 C19 H19B 108.3
C18 C19 H19B 108.3
H19A C19 H19B 107.4
C19 C20 C21 115.75(16)
C19 C20 H20A 108.3
C21 C20 H20A 108.3
C19 C20 H20B 108.3
C21 C20 H20B 108.3
H20A C20 H20B 107.4
C22 C21 C20 113.27(16)
C22 C21 B1 111.45(15)
C20 C21 B1 107.49(14)
C22 C21 H21 108.2
C20 C21 H21 108.2
B1 C21 H21 108.2
C21 C22 C23 114.56(16)
C21 C22 H22A 108.6
C23 C22 H22A 108.6
C21 C22 H22B 108.6
C23 C22 H22B 108.6
H22A C22 H22B 107.6
C22 C23 C24 114.37(16)
C22 C23 H23A 108.7
C24 C23 H23A 108.7
C22 C23 H23B 108.7
C24 C23 H23B 108.7
H23A C23 H23B 107.6
C23 C24 C17 115.83(16)
C23 C24 H24A 108.3
C17 C24 H24A 108.3
C23 C24 H24B 108.3
C17 C24 H24B 108.3
H24A C24 H24B 107.4
C21 B1 C16 113.21(14)
C21 B1 C17 105.92(15)
C16 B1 C17 115.69(15)
C21 B1 N4 109.24(14)
C16 B1 N4 105.51(14)
C17 B1 N4 107.04(14)

loop_
_geom_bond_atom_site_label_1
_geom_bond_atom_site_label_2
_geom_bond_distance
Br1 Fe1 2.3794(3)
Br2 Fe1 2.4075(3)
Fe1 N2 2.0627(14)
Fe1 N1 2.1195(15)
N1 C2 1.344(2)
N1 C6 1.357(2)
N2 C7 1.339(2)
N2 N3 1.349(2)
N3 C9 1.357(2)
N3 C14 1.471(2)
N4 N5 1.453(2)
N4 B1 1.646(2)
N4 H4A 0.9100
N4 H4B 0.9100
N5 H5A 0.892(17)
N5 H5B 0.906(17)
C1 C2 1.497(3)
C1 H1A 0.9800
C1 H1B 0.9800
C1 H1C 0.9800
C2 C3 1.392(3)
C3 C4 1.384(3)
C3 H3 0.9500
C4 C5 1.383(3)
C4 H4 0.9500
C5 C6 1.386(2)
C5 H5 0.9500
C6 C7 1.466(2)
C7 C8 1.390(2)
C8 C9 1.392(2)
C8 H8 0.9500
C9 C10 1.521(2)
C10 C13 1.535(3)
C10 C12 1.536(3)
C10 C11 1.537(3)
C11 H11A 0.9800
C11 H11B 0.9800
C11 H11C 0.9800
C12 H12A 0.9800
C12 H12B 0.9800
C12 H12C 0.9800
C13 H13A 0.9800
C13 H13B 0.9800
C13 H13C 0.9800
C14 C15 1.516(2)
C14 H14A 0.9900
C14 H14B 0.9900
C15 C16 1.531(2)
C15 H15A 0.9900
C15 H15B 0.9900
C16 B1 1.627(3)
C16 H16A 0.9900
C16 H16B 0.9900
C17 C24 1.541(3)
C17 C18 1.543(3)
C17 B1 1.627(3)
C17 H17 1.0000
C18 C19 1.541(3)
C18 H18A 0.9900
C18 H18B 0.9900
C19 C20 1.537(3)
C19 H19A 0.9900
C19 H19B 0.9900
C20 C21 1.540(3)
C20 H20A 0.9900
C20 H20B 0.9900
C21 C22 1.534(3)
C21 B1 1.626(3)
C21 H21 1.0000
C22 C23 1.534(3)
C22 H22A 0.9900
C22 H22B 0.9900
C23 C24 1.538(3)
C23 H23A 0.9900
C23 H23B 0.9900
C24 H24A 0.9900
C24 H24B 0.9900

loop_
_geom_hbond_atom_site_label_D
_geom_hbond_atom_site_label_H
_geom_hbond_atom_site_label_A
_geom_hbond_distance_DH
_geom_hbond_distance_HA
_geom_hbond_distance_DA
_geom_hbond_angle_DHA
_geom_hbond_site_symmetry_A
_geom_hbond_publ_flag
N4 H4A Br2 0.91 2.90 3.6207(16) 137.3 . yes
N4 H4B Br1 0.91 2.74 3.5700(15) 153.0 6_566 yes
N5 H5B Br2 0.906(17) 2.85(2) 3.5925(19) 140(2) . yes

loop_
_geom_torsion_atom_site_label_1
_geom_torsion_atom_site_label_2
_geom_torsion_atom_site_label_3
_geom_torsion_atom_site_label_4
_geom_torsion
C7 N2 N3 C9 0.49(18)
Fe1 N2 N3 C9 -178.15(13)
C7 N2 N3 C14 172.12(14)
Fe1 N2 N3 C14 -6.5(2)
C6 N1 C2 C3 0.9(3)
Fe1 N1 C2 C3 -177.25(13)
C6 N1 C2 C1 -178.58(17)
Fe1 N1 C2 C1 3.3(2)
N1 C2 C3 C4 2.3(3)
C1 C2 C3 C4 -178.34(19)
C2 C3 C4 C5 -2.6(3)
C3 C4 C5 C6 -0.1(3)
C2 N1 C6 C5 -3.7(2)
Fe1 N1 C6 C5 174.65(13)
C2 N1 C6 C7 173.04(15)
Fe1 N1 C6 C7 -8.61(17)
C4 C5 C6 N1 3.3(3)
C4 C5 C6 C7 -173.15(16)
N3 N2 C7 C8 0.21(18)
Fe1 N2 C7 C8 179.21(11)
N3 N2 C7 C6 -174.19(13)
Fe1 N2 C7 C6 4.80(18)
N1 C6 C7 N2 2.7(2)
C5 C6 C7 N2 179.43(16)
N1 C6 C7 C8 -170.14(17)
C5 C6 C7 C8 6.6(3)
N2 C7 C8 C9 -0.80(19)
C6 C7 C8 C9 172.43(17)
N2 N3 C9 C8 -0.99(18)
C14 N3 C9 C8 -170.89(16)
N2 N3 C9 C10 176.35(15)
C14 N3 C9 C10 6.4(3)
C7 C8 C9 N3 1.06(18)
C7 C8 C9 C10 -176.15(16)
N3 C9 C10 C13 53.4(2)
C8 C9 C10 C13 -129.88(19)
N3 C9 C10 C12 -70.1(2)
C8 C9 C10 C12 106.6(2)
N3 C9 C10 C11 171.90(17)
C8 C9 C10 C11 -11.4(3)
N2 N3 C14 C15 73.62(19)
C9 N3 C14 C15 -116.89(19)
N3 C14 C15 C16 -169.82(14)
C14 C15 C16 B1 173.74(15)
C24 C17 C18 C19 -68.2(2)
B1 C17 C18 C19 54.7(2)
C17 C18 C19 C20 -40.8(3)
C18 C19 C20 C21 39.5(2)
C19 C20 C21 C22 71.3(2)
C19 C20 C21 B1 -52.2(2)
C20 C21 C22 C23 -66.6(2)
B1 C21 C22 C23 54.8(2)
C21 C22 C23 C24 -44.8(2)
C22 C23 C24 C17 43.1(2)
C18 C17 C24 C23 69.4(2)
B1 C17 C24 C23 -50.8(2)
C22 C21 B1 C16 173.14(15)
C20 C21 B1 C16 -62.19(19)
C22 C21 B1 C17 -59.08(19)
C20 C21 B1 C17 65.59(18)
C22 C21 B1 N4 55.91(19)
C20 C21 B1 N4 -179.43(14)
C15 C16 B1 C21 -179.36(15)
C15 C16 B1 C17 58.1(2)
C15 C16 B1 N4 -59.95(19)
C24 C17 B1 C21 56.75(19)
C18 C17 B1 C21 -66.87(18)
C24 C17 B1 C16 -176.96(15)
C18 C17 B1 C16 59.4(2)
C24 C17 B1 N4 -59.72(19)
C18 C17 B1 N4 176.66(14)
N5 N4 B1 C21 58.71(19)
N5 N4 B1 C16 -63.29(18)
N5 N4 B1 C17 172.97(14)
